data_7054536
loop_
_publ_author_name
'Parveen, Mehtab'
'Azaz, Shaista'
'Malla, Ali Mohammed'
'Ahmad, Faheem'
'Pereira da Silva, Pedro Sidonio'
'Ramos Silva, Manuela'

_publ_section_title
;
 Solvent-free, [Et3NH][HSO4] catalyzed facile synthesis of hydrazone
 derivatives
;
_journal_issue 1
_journal_name_full 'New J. Chem.'
_journal_page_first 469
_journal_paper_doi 10.1039/C4NJ01666A
_journal_volume 39
_journal_year 2015
_chemical_compound_source Synthetic
_chemical_formula_moiety 'C20 H24 N2 O6'
_chemical_formula_sum 'C20 H24 N2 O6'
_chemical_formula_weight 388.41
_chemical_melting_point 399
_chemical_name_systematic N,N-Bis(3,4,5-trimethoxybenzylidene)hydrazine
_space_group_IT_number 15
_symmetry_cell_setting monoclinic
_symmetry_space_group_name_Hall '-C 2yc'
_symmetry_space_group_name_H-M 'C 1 2/c 1'
_atom_sites_solution_hydrogens geom
_atom_sites_solution_primary direct
_atom_sites_solution_secondary difmap
_audit_creation_method SHELXL-97
_cell_angle_alpha 90.00
_cell_angle_beta 103.7400(10)
_cell_angle_gamma 90.00
_cell_formula_units_Z 4
_cell_length_a 29.7753(9)
_cell_length_b 4.8973(2)
_cell_length_c 13.9889(4)
_cell_measurement_reflns_used 8951
_cell_measurement_temperature 293(2)
_cell_measurement_theta_max 27.5676
_cell_measurement_theta_min 2.8170
_cell_volume 1981.47(12)
_computing_cell_refinement 'SAINT (Bruker, 2003)'
_computing_data_collection 'SMART (Bruker, 2003)'
_computing_data_reduction SAINT
_computing_molecular_graphics
;
Mercury (Macrae et al., 2006) and PLATON (Spek, 2009)
;
_computing_publication_material 'SHELXL-97 (Sheldrick, 2008)'
_computing_structure_refinement 'SHELXL-97 (Sheldrick, 2008)'
_computing_structure_solution 'SHELXS-97 (Sheldrick, 2008)'
_diffrn_ambient_temperature 293(2)
_diffrn_measured_fraction_theta_full 0.998
_diffrn_measured_fraction_theta_max 0.996
_diffrn_measurement_device_type 'Bruker APEX2 CCD area-detector'
_diffrn_measurement_method '\f and \w'
_diffrn_radiation_monochromator graphite
_diffrn_radiation_source 'fine-focus sealed tube'
_diffrn_radiation_type MoK\a
_diffrn_radiation_wavelength 0.71073
_diffrn_reflns_av_R_equivalents 0.0421
_diffrn_reflns_av_sigmaI/netI 0.0248
_diffrn_reflns_limit_h_max 38
_diffrn_reflns_limit_h_min -38
_diffrn_reflns_limit_k_max 6
_diffrn_reflns_limit_k_min -6
_diffrn_reflns_limit_l_max 18
_diffrn_reflns_limit_l_min -18
_diffrn_reflns_number 17606
_diffrn_reflns_theta_full 25.00
_diffrn_reflns_theta_max 27.58
_diffrn_reflns_theta_min 3.00
_diffrn_standards_interval_count 0
_diffrn_standards_interval_time 0
_diffrn_standards_number 0
_exptl_absorpt_coefficient_mu 0.097
_exptl_absorpt_correction_T_max 0.970
_exptl_absorpt_correction_T_min 0.753
_exptl_absorpt_correction_type multi-scan
_exptl_absorpt_process_details (SADABS;Sheldrick,2003)
_exptl_crystal_colour yellow
_exptl_crystal_density_diffrn 1.302
_exptl_crystal_density_method 'not measured'
_exptl_crystal_description block
_exptl_crystal_F_000 824
_exptl_crystal_recrystallization_method 'Re-crystallisation from solvent: Chloroform-methanol'
_exptl_crystal_size_max 0.55
_exptl_crystal_size_mid 0.33
_exptl_crystal_size_min 0.31
_refine_diff_density_max 0.170
_refine_diff_density_min -0.209
_refine_diff_density_rms 0.047
_refine_ls_extinction_method none
_refine_ls_goodness_of_fit_ref 1.064
_refine_ls_hydrogen_treatment constr
_refine_ls_matrix_type full
_refine_ls_number_parameters 130
_refine_ls_number_reflns 2300
_refine_ls_number_restraints 0
_refine_ls_restrained_S_all 1.064
_refine_ls_R_factor_all 0.0489
_refine_ls_R_factor_gt 0.0396
_refine_ls_shift/su_max 0.000
_refine_ls_shift/su_mean 0.000
_refine_ls_structure_factor_coef Fsqd
_refine_ls_weighting_details 'calc w=1/[\s^2^(Fo^2^)+(0.0620P)^2^+0.7647P] where P=(Fo^2^+2Fc^2^)/3'
_refine_ls_weighting_scheme calc
_refine_ls_wR_factor_gt 0.1091
_refine_ls_wR_factor_ref 0.1214
_reflns_number_gt 1888
_reflns_number_total 2300
_reflns_threshold_expression I>2\s(I)
_cod_data_source_file c4nj01666a2.cif
_cod_data_source_block tomecn
_cod_depositor_comments
;
The following automatic conversions were performed:

'_chemical_melting_point' value '399 K' was changed to '399' - the
value should be numeric and without a unit designator.

Automatic conversion script
Id: cif_fix_values 2827 2014-09-09 07:05:25Z andrius 

 Adding full bibliography for 7054536.cif.
;
_cod_original_sg_symbol_Hall '-C 2yc '
_cod_original_sg_symbol_H-M 'C 2/c'
_cod_database_code 7054536

loop_
_symmetry_equiv_pos_as_xyz
'x, y, z'
'-x, y, -z+1/2'
'x+1/2, y+1/2, z'
'-x+1/2, y+1/2, -z+1/2'
'-x, -y, -z'
'x, -y, z-1/2'
'-x+1/2, -y+1/2, -z'
'x+1/2, -y+1/2, z-1/2'

loop_
_atom_site_label
_atom_site_type_symbol
_atom_site_fract_x
_atom_site_fract_y
_atom_site_fract_z
_atom_site_U_iso_or_equiv
_atom_site_adp_type
_atom_site_occupancy
_atom_site_symmetry_multiplicity
_atom_site_calc_flag
_atom_site_refinement_flags
O1 O 0.12765(3) 0.9493(2) 0.21162(7) 0.0565(3) Uani 1 1 d .
O2 O 0.19695(3) 0.62655(18) 0.30442(7) 0.0435(2) Uani 1 1 d .
O3 O 0.19149(3) 0.3393(2) 0.46174(7) 0.0451(2) Uani 1 1 d .
N1 N 0.02242(3) 0.4797(3) 0.49284(8) 0.0464(3) Uani 1 1 d .
C1 C 0.11992(4) 0.7978(3) 0.28767(8) 0.0403(3) Uani 1 1 d .
C2 C 0.15685(4) 0.6375(2) 0.33626(8) 0.0359(3) Uani 1 1 d .
C3 C 0.15260(4) 0.4762(2) 0.41624(8) 0.0347(3) Uani 1 1 d .
C4 C 0.11102(4) 0.4662(3) 0.44468(8) 0.0369(3) Uani 1 1 d .
H4 H 0.1078 0.3539 0.4963 0.044 Uiso 1 1 calc R
C5 C 0.07411(4) 0.6262(3) 0.39506(9) 0.0391(3) Uani 1 1 d .
C6 C 0.07858(4) 0.7939(3) 0.31768(9) 0.0428(3) Uani 1 1 d .
H6 H 0.0540 0.9033 0.2860 0.051 Uiso 1 1 calc R
C7 C 0.09213(5) 1.1255(3) 0.16164(11) 0.0575(4) Uani 1 1 d .
H7A H 0.0660 1.0191 0.1285 0.086 Uiso 1 1 calc R
H7B H 0.1032 1.2318 0.1143 0.086 Uiso 1 1 calc R
H7C H 0.0831 1.2452 0.2082 0.086 Uiso 1 1 calc R
C8 C 0.22621(5) 0.8586(3) 0.32965(12) 0.0523(4) Uani 1 1 d .
H8A H 0.2093 1.0208 0.3047 0.078 Uiso 1 1 calc R
H8B H 0.2524 0.8405 0.3013 0.078 Uiso 1 1 calc R
H8C H 0.2366 0.8710 0.3999 0.078 Uiso 1 1 calc R
C9 C 0.18968(5) 0.1763(3) 0.54498(10) 0.0519(3) Uani 1 1 d .
H9A H 0.1802 0.2872 0.5933 0.078 Uiso 1 1 calc R
H9B H 0.2197 0.1010 0.5727 0.078 Uiso 1 1 calc R
H9C H 0.1679 0.0308 0.5251 0.078 Uiso 1 1 calc R
C10 C 0.03000(4) 0.6262(3) 0.42390(9) 0.0444(3) Uani 1 1 d .
H10 H 0.0064 0.7391 0.3900 0.053 Uiso 1 1 calc R

loop_
_atom_site_aniso_label
_atom_site_aniso_U_11
_atom_site_aniso_U_22
_atom_site_aniso_U_33
_atom_site_aniso_U_23
_atom_site_aniso_U_13
_atom_site_aniso_U_12
O1 0.0491(5) 0.0737(7) 0.0542(6) 0.0245(5) 0.0276(5) 0.0094(5)
O2 0.0386(5) 0.0463(5) 0.0558(5) -0.0035(4) 0.0315(4) -0.0019(4)
O3 0.0340(4) 0.0560(5) 0.0511(5) 0.0107(4) 0.0214(4) 0.0092(4)
N1 0.0255(5) 0.0668(7) 0.0519(6) 0.0049(5) 0.0190(4) 0.0008(5)
C1 0.0393(6) 0.0481(7) 0.0382(6) 0.0034(5) 0.0188(5) -0.0008(5)
C2 0.0322(5) 0.0410(6) 0.0408(6) -0.0036(5) 0.0209(5) -0.0023(4)
C3 0.0300(5) 0.0386(6) 0.0389(6) -0.0030(4) 0.0152(4) 0.0003(4)
C4 0.0316(6) 0.0446(6) 0.0389(6) 0.0010(5) 0.0173(5) -0.0021(4)
C5 0.0295(5) 0.0517(7) 0.0396(6) -0.0005(5) 0.0154(4) -0.0019(5)
C6 0.0321(6) 0.0555(7) 0.0436(6) 0.0065(5) 0.0142(5) 0.0045(5)
C7 0.0545(8) 0.0653(9) 0.0544(8) 0.0197(7) 0.0162(7) 0.0029(7)
C8 0.0414(7) 0.0522(8) 0.0717(9) -0.0033(6) 0.0302(7) -0.0057(6)
C9 0.0455(7) 0.0599(8) 0.0533(8) 0.0140(6) 0.0178(6) 0.0083(6)
C10 0.0276(5) 0.0630(8) 0.0456(6) 0.0062(6) 0.0145(5) 0.0035(5)

loop_
_atom_type_symbol
_atom_type_description
_atom_type_scat_dispersion_real
_atom_type_scat_dispersion_imag
_atom_type_scat_source
C C 0.0033 0.0016 'International Tables Vol C Tables 4.2.6.8 and 6.1.1.4'
H H 0.0000 0.0000 'International Tables Vol C Tables 4.2.6.8 and 6.1.1.4'
N N 0.0061 0.0033 'International Tables Vol C Tables 4.2.6.8 and 6.1.1.4'
O O 0.0106 0.0060 'International Tables Vol C Tables 4.2.6.8 and 6.1.1.4'

loop_
_geom_angle_atom_site_label_1
_geom_angle_atom_site_label_2
_geom_angle_atom_site_label_3
_geom_angle
_geom_angle_site_symmetry_3
C1 O1 C7 118.27(10) .
C2 O2 C8 114.64(9) .
C3 O3 C9 117.81(9) .
C10 N1 N1 112.03(13) 5_566
O1 C1 C2 115.42(10) .
O1 C1 C6 124.69(11) .
C2 C1 C6 119.89(11) .
O2 C2 C1 120.79(10) .
O2 C2 C3 119.27(10) .
C1 C2 C3 119.89(10) .
O3 C3 C4 124.55(10) .
O3 C3 C2 115.10(9) .
C4 C3 C2 120.35(11) .
C3 C4 C5 119.26(11) .
C3 C4 H4 120.4 .
C5 C4 H4 120.4 .
C6 C5 C4 120.68(10) .
C6 C5 C10 118.23(11) .
C4 C5 C10 121.08(11) .
C5 C6 C1 119.87(11) .
C5 C6 H6 120.1 .
C1 C6 H6 120.1 .
O1 C7 H7A 109.5 .
O1 C7 H7B 109.5 .
H7A C7 H7B 109.5 .
O1 C7 H7C 109.5 .
H7A C7 H7C 109.5 .
H7B C7 H7C 109.5 .
O2 C8 H8A 109.5 .
O2 C8 H8B 109.5 .
H8A C8 H8B 109.5 .
O2 C8 H8C 109.5 .
H8A C8 H8C 109.5 .
H8B C8 H8C 109.5 .
O3 C9 H9A 109.5 .
O3 C9 H9B 109.5 .
H9A C9 H9B 109.5 .
O3 C9 H9C 109.5 .
H9A C9 H9C 109.5 .
H9B C9 H9C 109.5 .
N1 C10 C5 123.03(12) .
N1 C10 H10 118.5 .
C5 C10 H10 118.5 .

loop_
_geom_bond_atom_site_label_1
_geom_bond_atom_site_label_2
_geom_bond_distance
_geom_bond_site_symmetry_2
O1 C1 1.3607(14) .
O1 C7 1.4146(17) .
O2 C2 1.3709(12) .
O2 C8 1.4244(16) .
O3 C3 1.3585(14) .
O3 C9 1.4231(15) .
N1 C10 1.2645(17) .
N1 N1 1.4102(18) 5_566
C1 C2 1.3902(17) .
C1 C6 1.3919(15) .
C2 C3 1.3995(16) .
C3 C4 1.3884(14) .
C4 C5 1.3933(17) .
C4 H4 0.9300 .
C5 C6 1.3900(17) .
C5 C10 1.4627(15) .
C6 H6 0.9300 .
C7 H7A 0.9600 .
C7 H7B 0.9600 .
C7 H7C 0.9600 .
C8 H8A 0.9600 .
C8 H8B 0.9600 .
C8 H8C 0.9600 .
C9 H9A 0.9600 .
C9 H9B 0.9600 .
C9 H9C 0.9600 .
C10 H10 0.9300 .
